data_1535177
loop_
_publ_author_name
'Meier, S.F.'
'Schleid, T.'

_publ_section_title
;
 Synthesis and crystal structure of Gd2 Te O6
;
_journal_name_full 'Journal of Solid State Chemistry'
_journal_page_first 408
_journal_page_last 411
_journal_volume 171
_journal_year 2003
_chemical_formula_sum 'Gd2 O6 Te'
_chemical_name_systematic 'Gd2 (Te O6)'
_space_group_IT_number 19
_symmetry_space_group_name_Hall 'P 2ac 2ab'
_symmetry_space_group_name_H-M 'P 21 21 21'
_cell_angle_alpha 90
_cell_angle_beta 90
_cell_angle_gamma 90
_cell_formula_units_Z 4
_cell_length_a 5.3252
_cell_length_b 9.1603
_cell_length_c 10.046
_cell_volume 490.048
_citation_journal_id_ASTM JSSCBI
_cod_data_source_file Meier_JSSCBI_2003_621.cif
_cod_data_source_block Gd2O6Te1
_cod_original_cell_volume 490.0482
_cod_original_formula_sum 'Gd2 O6 Te1'
_cod_database_code 1535177

loop_
_symmetry_equiv_pos_as_xyz
x,y,z
-x+1/2,-y,z+1/2
x+1/2,-y+1/2,-z
-x,y+1/2,-z+1/2

loop_
_atom_site_label
_atom_site_type_symbol
_atom_site_fract_x
_atom_site_fract_y
_atom_site_fract_z
_atom_site_occupancy
_atom_site_U_iso_or_equiv
O1 O-2 0.3168 0.3621 0.2595 1 0.0
Gd2 Gd+3 0.02304 0.10415 0.53959 1 0.0
O6 O-2 0.2561 0.4132 0.0072 1 0.0
O4 O-2 0.3137 0.3601 0.6758 1 0.0
Gd1 Gd+3 0.03462 0.21732 0.13654 1 0.0
O3 O-2 0.4199 0.1511 0.4723 1 0.0
O2 O-2 0.3347 0.0534 0.2071 1 0.0
Te1 Te+6 0.54009 0.00493 0.35391 1 0.0
O5 O-2 0.2268 0.1121 0.9314 1 0.0
